data_1505796
loop_
_publ_author_name
'Liu, Rui'
'Gu, Qianqun'
'Zhu, Weiming'
'Cui, Chengbin'
'Fan, Guotao'
'Fang, Yuchun'
'Zhu, Tianjiao'
'Liu, Hongbing'

_publ_section_title
;
 10-Phenyl-[12]-cytochalasins Z7, Z8, and Z9 from the marine-derived
 fungus Spicaria elegans.
;
_journal_issue 6
_journal_name_full 'Journal of natural products'
_journal_page_first 871
_journal_page_last 875
_journal_paper_doi 10.1021/np050201m
_journal_volume 69
_journal_year 2006
_chemical_formula_moiety 'C28 H35 N O5,C H3 O'
_chemical_formula_sum 'C29 H38 N O6'
_chemical_formula_weight 496.60
_chemical_name_systematic
; 
14-benzyl-6,11-dihydroxy-5,7,13-trimethyl-12-methylene- 
5,6,7,8,10a,11,12,13,13a,14,15,16-dodecahydro-2H- 
oxacyclododecino[2,3-d]isoindole-2,16-dione 
;
_space_group_IT_number 19
_symmetry_cell_setting orthorhombic
_symmetry_space_group_name_Hall 'P 2ac 2ab'
_symmetry_space_group_name_H-M 'P 21 21 21'
_atom_sites_solution_hydrogens geom
_atom_sites_solution_primary direct
_atom_sites_solution_secondary difmap
_audit_creation_method SHELXL-97
_cell_angle_alpha 90.00
_cell_angle_beta 90.00
_cell_angle_gamma 90.00
_cell_formula_units_Z 4
_cell_length_a 7.4770(15)
_cell_length_b 11.075(2)
_cell_length_c 33.972(7)
_cell_measurement_reflns_used 3049
_cell_measurement_temperature 295(2)
_cell_measurement_theta_max 27.02
_cell_measurement_theta_min 2.20
_cell_volume 2813.1(10)
_computing_cell_refinement 'SCALE(Otwinowski & Minor,1996)'
_computing_data_collection 'DENZO(Otwinowski & Minor,1996)'
_computing_data_reduction 'SCALE(Otwinowski & Minor,1996)'
_computing_molecular_graphics 'ORTEPII(Johnson,1976) and PLUTON(Spek,1990)'
_computing_publication_material 'SHELXL97(Sheldrick, 1997)'
_computing_structure_refinement 'SHELXL-97 (Sheldrick, 1997)'
_computing_structure_solution 'SHELXS-97 (Sheldrick, 1990)'
_diffrn_ambient_temperature 295(2)
_diffrn_measured_fraction_theta_full 0.884
_diffrn_measured_fraction_theta_max 0.865
_diffrn_measurement_device_type 'MAC DIP 2030K'
_diffrn_measurement_method \w
_diffrn_radiation_monochromator graphite
_diffrn_radiation_source 'rotate anode'
_diffrn_radiation_type MoK\a
_diffrn_radiation_wavelength 0.71073
_diffrn_reflns_av_R_equivalents 0.0000
_diffrn_reflns_av_sigmaI/netI 0.0197
_diffrn_reflns_limit_h_max 9
_diffrn_reflns_limit_h_min 0
_diffrn_reflns_limit_k_max 14
_diffrn_reflns_limit_k_min 0
_diffrn_reflns_limit_l_max 43
_diffrn_reflns_limit_l_min 0
_diffrn_reflns_number 3049
_diffrn_reflns_theta_full 25.00
_diffrn_reflns_theta_max 27.02
_diffrn_reflns_theta_min 2.20
_diffrn_standards_decay_% 0
_diffrn_standards_interval_count 0
_diffrn_standards_interval_time 0
_diffrn_standards_number 0
_exptl_absorpt_coefficient_mu 0.081
_exptl_absorpt_correction_type none
_exptl_crystal_colour colorless
_exptl_crystal_density_diffrn 1.173
_exptl_crystal_density_method 'not measured'
_exptl_crystal_description Column
_exptl_crystal_F_000 1068
_exptl_crystal_size_max 0.50
_exptl_crystal_size_mid 0.10
_exptl_crystal_size_min 0.10
_refine_diff_density_max 0.263
_refine_diff_density_min -0.224
_refine_diff_density_rms 0.055
_refine_ls_abs_structure_details 'Flack H D (1983), Acta Cryst. A39, 876-881'
_refine_ls_abs_structure_Flack 3(3)
_refine_ls_extinction_method none
_refine_ls_goodness_of_fit_ref 1.132
_refine_ls_hydrogen_treatment mixed
_refine_ls_matrix_type full
_refine_ls_number_parameters 325
_refine_ls_number_reflns 3049
_refine_ls_number_restraints 0
_refine_ls_restrained_S_all 1.132
_refine_ls_R_factor_all 0.0832
_refine_ls_R_factor_gt 0.0810
_refine_ls_shift/su_max 0.007
_refine_ls_shift/su_mean 0.001
_refine_ls_structure_factor_coef Fsqd
_refine_ls_weighting_details 'calc w=1/[\s^2^(Fo^2^)+(0.0920P)^2^+2.1721P] where P=(Fo^2^+2Fc^2^)/3'
_refine_ls_weighting_scheme calc
_refine_ls_wR_factor_gt 0.1092
_refine_ls_wR_factor_ref 0.1119
_reflns_number_gt 2950
_reflns_number_total 3049
_reflns_threshold_expression >2sigma(I)
_cod_data_source_file np050201msi20050624_115419.cif
_cod_data_source_block d4665a
_cod_database_code 1505796

loop_
_symmetry_equiv_pos_as_xyz
'x, y, z'
'-x+1/2, -y, z+1/2'
'-x, y+1/2, -z+1/2'
'x+1/2, -y+1/2, -z'

loop_
_atom_site_label
_atom_site_type_symbol
_atom_site_fract_x
_atom_site_fract_y
_atom_site_fract_z
_atom_site_U_iso_or_equiv
_atom_site_adp_type
_atom_site_occupancy
_atom_site_symmetry_multiplicity
_atom_site_calc_flag
_atom_site_refinement_flags
O1 O -0.1739(5) -0.4487(4) -0.07915(9) 0.0548(8) Uani 1 1 d .
C2 C -0.0543(7) -0.3591(5) -0.07083(15) 0.0570(12) Uani 1 1 d .
C3 C -0.0480(8) -0.3334(5) -0.02846(14) 0.0580(12) Uani 1 1 d .
H3A H -0.0001 -0.2607 -0.0197 0.070 Uiso 1 1 calc R
C4 C -0.1098(7) -0.4127(5) -0.00248(14) 0.0580(12) Uani 1 1 d .
H4A H -0.1898 -0.4696 -0.0123 0.070 Uiso 1 1 calc R
C5 C -0.0676(8) -0.4226(5) 0.04057(14) 0.0581(12) Uani 1 1 d .
H5A H -0.1798 -0.4416 0.0542 0.070 Uiso 1 1 calc R
C6 C 0.0548(7) -0.5350(5) 0.04426(14) 0.0568(12) Uani 1 1 d .
H6A H -0.0032 -0.6018 0.0303 0.068 Uiso 1 1 calc R
C7 C 0.2461(7) -0.5171(5) 0.02601(14) 0.0561(12) Uani 1 1 d .
H7A H 0.2447 -0.4398 0.0120 0.067 Uiso 1 1 calc R
C8 C 0.2870(8) -0.6162(6) -0.00485(14) 0.0645(15) Uani 1 1 d .
H8A H 0.4147 -0.6318 -0.0051 0.077 Uiso 1 1 calc R
H8B H 0.2273 -0.6903 0.0028 0.077 Uiso 1 1 calc R
C9 C 0.2272(7) -0.5818(5) -0.04605(13) 0.0541(12) Uani 1 1 d .
H9A H 0.2893 -0.5193 -0.0582 0.065 Uiso 1 1 calc R
C10 C 0.0953(7) -0.6319(5) -0.06640(14) 0.0566(12) Uani 1 1 d .
H10A H 0.0308 -0.6947 -0.0550 0.068 Uiso 1 1 calc R
C11 C 0.0460(7) -0.5903(5) -0.10762(13) 0.0510(11) Uani 1 1 d .
H11A H 0.1332 -0.5287 -0.1154 0.061 Uiso 1 1 calc R
C12 C 0.0598(6) -0.6948(5) -0.13795(14) 0.0535(11) Uani 1 1 d .
H12A H 0.0054 -0.7680 -0.1270 0.064 Uiso 1 1 calc R
C13 C -0.0314(8) -0.6624(7) -0.17664(16) 0.0678(16) Uani 1 1 d .
C14 C -0.0497(8) -0.5297(7) -0.18346(14) 0.0674(16) Uani 1 1 d .
H14A H 0.0682 -0.4949 -0.1781 0.081 Uiso 1 1 calc R
C15 C -0.1782(6) -0.4755(5) -0.15223(13) 0.0546(12) Uani 1 1 d .
H15A H -0.1609 -0.3879 -0.1507 0.066 Uiso 1 1 calc R
C16 C -0.3778(6) -0.5038(5) -0.16013(13) 0.0484(10) Uani 1 1 d .
H16A H -0.3903 -0.5376 -0.1866 0.058 Uiso 1 1 calc R
N17 N -0.4233(6) -0.5964(4) -0.13119(11) 0.0546(10) Uani 1 1 d .
H17A H -0.5258 -0.6315 -0.1309 0.066 Uiso 1 1 calc R
C18 C -0.2951(7) -0.6229(5) -0.10518(14) 0.0524(11) Uani 1 1 d .
C19 C -0.1410(7) -0.5333(5) -0.11133(12) 0.0491(11) Uani 1 1 d .
O20 O 0.0422(6) -0.3152(4) -0.09506(11) 0.0724(11) Uani 1 1 d .
C21 C 0.0070(9) -0.3078(6) 0.05926(16) 0.0711(16) Uani 1 1 d .
H21A H -0.0764 -0.2429 0.0556 0.107 Uiso 1 1 calc R
H21B H 0.1187 -0.2874 0.0470 0.107 Uiso 1 1 calc R
H21C H 0.0256 -0.3210 0.0869 0.107 Uiso 1 1 calc R
O22 O 0.0605(6) -0.5653(4) 0.08508(11) 0.0796(12) Uani 1 1 d .
H22A H 0.1004 -0.6338 0.0877 0.119 Uiso 1 1 calc R
C23 C 0.3932(9) -0.5092(6) 0.05678(17) 0.0761(17) Uani 1 1 d .
H23A H 0.5063 -0.4978 0.0440 0.114 Uiso 1 1 calc R
H23B H 0.3961 -0.5826 0.0718 0.114 Uiso 1 1 calc R
H23C H 0.3700 -0.4423 0.0740 0.114 Uiso 1 1 calc R
O24 O 0.2474(5) -0.7151(4) -0.14471(11) 0.0633(10) Uani 1 1 d .
H24A H 0.2600 -0.7700 -0.1607 0.095 Uiso 1 1 calc R
C25 C -0.0893(11) -0.7475(8) -0.2004(2) 0.104(3) Uani 1 1 d .
H25A H -0.1471 -0.7269 -0.2237 0.125 Uiso 1 1 calc R
H25B H -0.0724 -0.8283 -0.1939 0.125 Uiso 1 1 calc R
C26 C -0.0985(9) -0.4911(9) -0.22611(16) 0.097(3) Uani 1 1 d .
H26A H -0.0152 -0.5264 -0.2442 0.145 Uiso 1 1 calc R
H26B H -0.0933 -0.4047 -0.2282 0.145 Uiso 1 1 calc R
H26C H -0.2172 -0.5182 -0.2322 0.145 Uiso 1 1 calc R
C27 C -0.4987(8) -0.3927(5) -0.15634(16) 0.0620(13) Uani 1 1 d .
H27A H -0.6229 -0.4172 -0.1582 0.074 Uiso 1 1 calc R
H27B H -0.4807 -0.3556 -0.1308 0.074 Uiso 1 1 calc R
C28 C -0.4575(8) -0.3012(6) -0.18848(16) 0.0631(14) Uani 1 1 d .
C29 C -0.5074(9) -0.3253(7) -0.22714(18) 0.0789(18) Uani 1 1 d .
H29A H -0.5777 -0.3925 -0.2325 0.095 Uiso 1 1 calc R
C30 C -0.4542(10) -0.2507(7) -0.2577(2) 0.085(2) Uani 1 1 d .
H30A H -0.4878 -0.2686 -0.2834 0.102 Uiso 1 1 calc R
C31 C -0.3529(10) -0.1516(7) -0.2502(2) 0.084(2) Uani 1 1 d .
H31A H -0.3148 -0.1025 -0.2708 0.101 Uiso 1 1 calc R
C32 C -0.3071(11) -0.1240(7) -0.2123(2) 0.093(2) Uani 1 1 d .
H32A H -0.2417 -0.0545 -0.2070 0.111 Uiso 1 1 calc R
C33 C -0.3587(10) -0.2005(6) -0.18147(19) 0.0751(16) Uani 1 1 d .
H33A H -0.3247 -0.1821 -0.1558 0.090 Uiso 1 1 calc R
O34 O -0.3012(6) -0.7024(4) -0.08035(11) 0.0715(11) Uani 1 1 d .
OM1 O -0.6905(12) -0.9507(6) -0.1429(2) 0.149(3) Uani 1 1 d .
CM1 C -0.7847(15) -1.0504(10) -0.1531(3) 0.129(4) Uani 1 1 d .
HM1A H -0.8727 -1.0670 -0.1333 0.154 Uiso 1 1 calc R
HM1B H -0.7049 -1.1180 -0.1554 0.154 Uiso 1 1 calc R
HM1C H -0.8431 -1.0369 -0.1779 0.154 Uiso 1 1 calc R

loop_
_atom_site_aniso_label
_atom_site_aniso_U_11
_atom_site_aniso_U_22
_atom_site_aniso_U_33
_atom_site_aniso_U_23
_atom_site_aniso_U_13
_atom_site_aniso_U_12
O1 0.0498(18) 0.062(2) 0.0527(17) 0.0003(15) -0.0001(14) 0.0006(18)
C2 0.055(3) 0.049(3) 0.067(3) 0.005(2) -0.009(2) 0.000(3)
C3 0.064(3) 0.045(3) 0.064(3) -0.005(2) -0.012(2) 0.003(2)
C4 0.049(3) 0.062(3) 0.063(3) -0.003(2) -0.004(2) 0.001(2)
C5 0.057(3) 0.062(3) 0.055(2) 0.001(2) 0.003(2) -0.003(3)
C6 0.060(3) 0.054(3) 0.056(3) 0.000(2) 0.000(2) -0.005(3)
C7 0.053(3) 0.061(3) 0.055(2) 0.003(2) -0.007(2) 0.000(2)
C8 0.057(3) 0.078(4) 0.059(3) 0.007(3) -0.009(2) 0.012(3)
C9 0.049(2) 0.061(3) 0.052(2) 0.004(2) -0.003(2) 0.007(2)
C10 0.054(3) 0.064(3) 0.052(2) 0.004(2) -0.004(2) 0.003(3)
C11 0.046(2) 0.053(3) 0.054(2) 0.005(2) -0.0034(19) -0.005(2)
C12 0.041(2) 0.056(3) 0.063(3) -0.001(2) -0.001(2) 0.000(2)
C13 0.050(3) 0.093(5) 0.061(3) -0.012(3) 0.001(2) 0.007(3)
C14 0.049(3) 0.104(5) 0.050(2) 0.010(3) -0.001(2) 0.008(3)
C15 0.043(2) 0.063(3) 0.058(3) 0.005(2) -0.005(2) -0.005(2)
C16 0.044(2) 0.049(3) 0.052(2) 0.001(2) -0.0050(18) -0.001(2)
N17 0.044(2) 0.059(3) 0.060(2) 0.0083(19) -0.0016(18) -0.005(2)
C18 0.049(2) 0.059(3) 0.050(2) 0.007(2) -0.0034(19) -0.007(2)
C19 0.049(2) 0.053(3) 0.045(2) 0.0070(19) -0.0028(18) -0.002(2)
O20 0.081(3) 0.067(3) 0.069(2) 0.0058(19) 0.003(2) -0.019(2)
C21 0.078(4) 0.064(4) 0.071(3) -0.015(3) -0.011(3) 0.005(3)
O22 0.090(3) 0.087(3) 0.062(2) 0.021(2) 0.010(2) 0.016(3)
C23 0.070(4) 0.082(4) 0.076(3) -0.004(3) -0.016(3) -0.010(3)
O24 0.0440(18) 0.072(3) 0.073(2) -0.0120(19) -0.0048(16) 0.0020(18)
C25 0.093(5) 0.126(7) 0.092(4) -0.042(5) -0.036(4) 0.016(5)
C26 0.075(4) 0.160(8) 0.054(3) 0.023(4) 0.008(3) 0.029(5)
C27 0.052(3) 0.061(3) 0.073(3) 0.006(2) 0.007(2) 0.006(3)
C28 0.054(3) 0.060(3) 0.075(3) 0.010(3) 0.003(3) 0.009(3)
C29 0.076(4) 0.080(5) 0.080(4) 0.015(3) -0.017(3) 0.003(4)
C30 0.089(5) 0.085(5) 0.080(4) 0.021(3) -0.015(4) 0.014(4)
C31 0.082(4) 0.080(5) 0.090(4) 0.026(4) 0.010(4) 0.013(4)
C32 0.092(5) 0.073(5) 0.114(5) 0.013(4) 0.010(4) -0.018(4)
C33 0.081(4) 0.062(4) 0.082(4) 0.001(3) 0.006(3) -0.002(3)
O34 0.063(2) 0.079(3) 0.073(2) 0.027(2) -0.0046(19) -0.013(2)
OM1 0.180(7) 0.072(4) 0.196(6) -0.009(4) -0.101(6) 0.020(5)
CM1 0.124(8) 0.110(8) 0.152(8) -0.019(6) -0.024(7) 0.027(7)

loop_
_atom_type_symbol
_atom_type_description
_atom_type_scat_dispersion_real
_atom_type_scat_dispersion_imag
_atom_type_scat_source
C C 0.0033 0.0016 'International Tables Vol C Tables 4.2.6.8 and 6.1.1.4'
H H 0.0000 0.0000 'International Tables Vol C Tables 4.2.6.8 and 6.1.1.4'
N N 0.0061 0.0033 'International Tables Vol C Tables 4.2.6.8 and 6.1.1.4'
O O 0.0106 0.0060 'International Tables Vol C Tables 4.2.6.8 and 6.1.1.4'

loop_
_geom_angle_atom_site_label_1
_geom_angle_atom_site_label_2
_geom_angle_atom_site_label_3
_geom_angle
C2 O1 C19 120.7(4)
O20 C2 O1 123.2(5)
O20 C2 C3 125.2(5)
O1 C2 C3 111.4(5)
C4 C3 C2 120.8(5)
C4 C3 H3A 119.6
C2 C3 H3A 119.6
C3 C4 C5 128.5(5)
C3 C4 H4A 115.7
C5 C4 H4A 115.7
C4 C5 C21 114.9(5)
C4 C5 C6 105.2(4)
C21 C5 C6 114.8(4)
C4 C5 H5A 107.2
C21 C5 H5A 107.2
C6 C5 H5A 107.2
O22 C6 C5 106.6(4)
O22 C6 C7 112.7(4)
C5 C6 C7 113.9(4)
O22 C6 H6A 107.8
C5 C6 H6A 107.8
C7 C6 H6A 107.8
C23 C7 C8 111.3(5)
C23 C7 C6 113.3(4)
C8 C7 C6 111.0(5)
C23 C7 H7A 107.0
C8 C7 H7A 107.0
C6 C7 H7A 107.0
C9 C8 C7 112.8(5)
C9 C8 H8A 109.0
C7 C8 H8A 109.0
C9 C8 H8B 109.0
C7 C8 H8B 109.0
H8A C8 H8B 107.8
C10 C9 C8 126.4(5)
C10 C9 H9A 116.8
C8 C9 H9A 116.8
C9 C10 C11 122.3(5)
C9 C10 H10A 118.9
C11 C10 H10A 118.9
C10 C11 C19 114.9(4)
C10 C11 C12 111.7(4)
C19 C11 C12 108.2(4)
C10 C11 H11A 107.3
C19 C11 H11A 107.3
C12 C11 H11A 107.3
O24 C12 C13 109.6(4)
O24 C12 C11 106.7(4)
C13 C12 C11 111.5(5)
O24 C12 H12A 109.7
C13 C12 H12A 109.7
C11 C12 H12A 109.7
C25 C13 C14 125.5(6)
C25 C13 C12 120.6(7)
C14 C13 C12 114.0(5)
C13 C14 C15 109.4(5)
C13 C14 C26 115.9(6)
C15 C14 C26 112.6(5)
C13 C14 H14A 106.1
C15 C14 H14A 106.1
C26 C14 H14A 106.1
C16 C15 C14 113.5(4)
C16 C15 C19 104.1(4)
C14 C15 C19 109.9(4)
C16 C15 H15A 109.7
C14 C15 H15A 109.7
C19 C15 H15A 109.7
N17 C16 C27 111.7(4)
N17 C16 C15 104.5(4)
C27 C16 C15 113.0(4)
N17 C16 H16A 109.2
C27 C16 H16A 109.2
C15 C16 H16A 109.2
C18 N17 C16 115.6(4)
C18 N17 H17A 122.2
C16 N17 H17A 122.2
O34 C18 N17 126.1(5)
O34 C18 C19 126.1(4)
N17 C18 C19 107.8(4)
O1 C19 C18 100.8(4)
O1 C19 C11 110.8(4)
C18 C19 C11 113.9(4)
O1 C19 C15 112.0(4)
C18 C19 C15 104.7(4)
C11 C19 C15 113.9(4)
C5 C21 H21A 109.5
C5 C21 H21B 109.5
H21A C21 H21B 109.5
C5 C21 H21C 109.5
H21A C21 H21C 109.5
H21B C21 H21C 109.5
C6 O22 H22A 109.5
C7 C23 H23A 109.5
C7 C23 H23B 109.5
H23A C23 H23B 109.5
C7 C23 H23C 109.5
H23A C23 H23C 109.5
H23B C23 H23C 109.5
C12 O24 H24A 109.5
C13 C25 H25A 120.0
C13 C25 H25B 120.0
H25A C25 H25B 120.0
C14 C26 H26A 109.5
C14 C26 H26B 109.5
H26A C26 H26B 109.5
C14 C26 H26C 109.5
H26A C26 H26C 109.5
H26B C26 H26C 109.5
C28 C27 C16 110.8(4)
C28 C27 H27A 109.5
C16 C27 H27A 109.5
C28 C27 H27B 109.5
C16 C27 H27B 109.5
H27A C27 H27B 108.1
C33 C28 C29 118.0(6)
C33 C28 C27 122.1(5)
C29 C28 C27 119.7(6)
C30 C29 C28 121.1(7)
C30 C29 H29A 119.5
C28 C29 H29A 119.5
C31 C30 C29 120.0(7)
C31 C30 H30A 120.0
C29 C30 H30A 120.0
C30 C31 C32 119.8(7)
C30 C31 H31A 120.1
C32 C31 H31A 120.1
C31 C32 C33 120.1(7)
C31 C32 H32A 120.0
C33 C32 H32A 120.0
C28 C33 C32 120.9(6)
C28 C33 H33A 119.5
C32 C33 H33A 119.5
OM1 CM1 HM1A 109.5
OM1 CM1 HM1B 109.5
HM1A CM1 HM1B 109.5
OM1 CM1 HM1C 109.5
HM1A CM1 HM1C 109.5
HM1B CM1 HM1C 109.5

loop_
_geom_bond_atom_site_label_1
_geom_bond_atom_site_label_2
_geom_bond_distance
O1 C2 1.366(6)
O1 C19 1.461(6)
C2 O20 1.197(6)
C2 C3 1.468(7)
C3 C4 1.328(7)
C3 H3A 0.9300
C4 C5 1.500(7)
C4 H4A 0.9300
C5 C21 1.526(8)
C5 C6 1.550(8)
C5 H5A 0.9800
C6 O22 1.427(6)
C6 C7 1.571(7)
C6 H6A 0.9800
C7 C23 1.520(7)
C7 C8 1.549(8)
C7 H7A 0.9800
C8 C9 1.518(6)
C8 H8A 0.9700
C8 H8B 0.9700
C9 C10 1.326(7)
C9 H9A 0.9300
C10 C11 1.520(6)
C10 H10A 0.9300
C11 C19 1.539(7)
C11 C12 1.553(7)
C11 H11A 0.9800
C12 O24 1.439(6)
C12 C13 1.524(7)
C12 H12A 0.9800
C13 C25 1.313(9)
C13 C14 1.494(10)
C14 C15 1.553(7)
C14 C26 1.554(7)
C14 H14A 0.9800
C15 C16 1.549(7)
C15 C19 1.555(6)
C15 H15A 0.9800
C16 N17 1.461(6)
C16 C27 1.532(7)
C16 H16A 0.9800
N17 C18 1.336(6)
N17 H17A 0.8600
C18 O34 1.221(6)
C18 C19 1.535(7)
C21 H21A 0.9600
C21 H21B 0.9600
C21 H21C 0.9600
O22 H22A 0.8200
C23 H23A 0.9600
C23 H23B 0.9600
C23 H23C 0.9600
O24 H24A 0.8200
C25 H25A 0.9300
C25 H25B 0.9300
C26 H26A 0.9600
C26 H26B 0.9600
C26 H26C 0.9600
C27 C28 1.521(7)
C27 H27A 0.9700
C27 H27B 0.9700
C28 C33 1.358(9)
C28 C29 1.391(8)
C29 C30 1.386(9)
C29 H29A 0.9300
C30 C31 1.358(10)
C30 H30A 0.9300
C31 C32 1.366(10)
C31 H31A 0.9300
C32 C33 1.402(9)
C32 H32A 0.9300
C33 H33A 0.9300
OM1 CM1 1.355(12)
CM1 HM1A 0.9600
CM1 HM1B 0.9600
CM1 HM1C 0.9600

loop_
_cod_related_entry_id
_cod_related_entry_code
_cod_related_entry_database
1 30651676 ChemSpider
